data_4330271
loop_
_publ_author_name
'Stanislav S. Stoyko'
'Mansura Khatun'
'Arthur Mar'

_publ_contact_author_address
; Department of Chemistry
  University of Alberta
  Edmonton, AB
  Canada  T6G 2G2
;
_publ_contact_author_email arthur.mar@ualberta.ca
_publ_contact_author_fax '(780) 492-8231'
_publ_contact_author_name 'Dr. Arthur Mar'
_publ_contact_author_phone '(780) 492-5592'
_publ_section_title
;
 Ternary Arsenides A2Zn5As4(A = K, Rb): Zintl Phases Built fromStellae
 Quadrangulae
;
_journal_name_full 'Inorganic Chemistry'
_journal_page_first 9517
_journal_page_last 9521
_journal_paper_doi 10.1021/ic301311m
_journal_volume 51
_journal_year 2012
_chemical_formula_structural 'K2 Zn5 As4'
_chemical_formula_sum 'As4 K2 Zn5'
_chemical_formula_weight 704.73
_chemical_name_common 'potassium zinc arsenide (2/5/4)'
_chemical_name_systematic 'potassium zinc arsenide (2/5/4)'
_space_group_IT_number 63
_symmetry_cell_setting orthorhombic
_symmetry_space_group_name_Hall '-C 2c 2'
_symmetry_space_group_name_H-M 'C m c m'
_atom_sites_solution_primary direct
_atom_sites_solution_secondary difmap
_audit_creation_method SHELXL-97
_cell_angle_alpha 90.00
_cell_angle_beta 90.00
_cell_angle_gamma 90.00
_cell_formula_units_Z 4
_cell_length_a 11.5758(5)
_cell_length_b 7.0476(3)
_cell_length_c 11.6352(5)
_cell_measurement_reflns_used 8648
_cell_measurement_temperature 173(2)
_cell_measurement_theta_max 33.11
_cell_measurement_theta_min 3.38
_cell_volume 949.22(7)
_computing_cell_refinement 'Bruker SAINT 7.68A (Bruker, 2009)'
_computing_data_collection 'Bruker SMART 5.054 (Bruker, 1999)'
_computing_data_reduction 'Bruker SAINT 7.68A'
_computing_molecular_graphics 'ATOMS 5.1 (Dowty, 1999)'
_computing_publication_material 'Bruker SHELXTL 6.12'
_computing_structure_refinement 'Bruker SHELXTL 6.12'
_computing_structure_solution 'Bruker SHELXTL 6.12'
_diffrn_ambient_temperature 173(2)
_diffrn_measured_fraction_theta_full 0.992
_diffrn_measured_fraction_theta_max 0.992
_diffrn_measurement_device_type 'Bruker D8/SMART APEX II CCD'
_diffrn_measurement_method '\w scans'
_diffrn_radiation_monochromator graphite
_diffrn_radiation_source 'fine-focus sealed tube'
_diffrn_radiation_type MoK\a
_diffrn_radiation_wavelength 0.71073
_diffrn_reflns_av_R_equivalents 0.0177
_diffrn_reflns_av_sigmaI/netI 0.0114
_diffrn_reflns_limit_h_max 17
_diffrn_reflns_limit_h_min -17
_diffrn_reflns_limit_k_max 10
_diffrn_reflns_limit_k_min -10
_diffrn_reflns_limit_l_max 17
_diffrn_reflns_limit_l_min -17
_diffrn_reflns_number 6481
_diffrn_reflns_theta_full 33.16
_diffrn_reflns_theta_max 33.16
_diffrn_reflns_theta_min 3.38
_diffrn_standards_number 0
_exptl_absorpt_coefficient_mu 27.088
_exptl_absorpt_correction_T_max 0.2645
_exptl_absorpt_correction_T_min 0.0315
_exptl_absorpt_correction_type numerical
_exptl_absorpt_process_details 'Bruker SHELXTL 6.12 (Sheldrick, 2001)'
_exptl_crystal_colour grey
_exptl_crystal_density_diffrn 4.931
_exptl_crystal_description prism
_exptl_crystal_F_000 1280
_exptl_crystal_size_max 0.21
_exptl_crystal_size_mid 0.16
_exptl_crystal_size_min 0.07
_refine_diff_density_max 0.767
_refine_diff_density_min -0.609
_refine_diff_density_rms 0.147
_refine_ls_extinction_coef 0.00304(9)
_refine_ls_extinction_expression Fc^*^=kFc[1+0.001xFc^2^\l^3^/sin(2\q)]^-1/4^
_refine_ls_extinction_method SHELXL
_refine_ls_goodness_of_fit_ref 1.280
_refine_ls_matrix_type full
_refine_ls_number_parameters 35
_refine_ls_number_reflns 981
_refine_ls_number_restraints 0
_refine_ls_restrained_S_all 1.280
_refine_ls_R_factor_all 0.0146
_refine_ls_R_factor_gt 0.0138
_refine_ls_shift/su_max 0.001
_refine_ls_shift/su_mean 0.000
_refine_ls_structure_factor_coef Fsqd
_refine_ls_weighting_details 'calc w=1/[\s^2^(Fo^2^)+(0.0138P)^2^+0.8459P] where P=(Fo^2^+2Fc^2^)/3'
_refine_ls_weighting_scheme calc
_refine_ls_wR_factor_gt 0.0314
_refine_ls_wR_factor_ref 0.0317
_reflns_number_gt 948
_reflns_number_total 981
_reflns_threshold_expression I>2\s(I)
_cod_data_source_file ic301311m_si_002_2.cif
_cod_data_source_block K2Zn5As4
_cod_database_code 4330271

loop_
_symmetry_equiv_pos_as_xyz
'x, y, z'
'-x, -y, z+1/2'
'-x, y, -z+1/2'
'x, -y, -z'
'x+1/2, y+1/2, z'
'-x+1/2, -y+1/2, z+1/2'
'-x+1/2, y+1/2, -z+1/2'
'x+1/2, -y+1/2, -z'
'-x, -y, -z'
'x, y, -z-1/2'
'x, -y, z-1/2'
'-x, y, z'
'-x+1/2, -y+1/2, -z'
'x+1/2, y+1/2, -z-1/2'
'x+1/2, -y+1/2, z-1/2'
'-x+1/2, y+1/2, z'

loop_
_atom_site_label
_atom_site_type_symbol
_atom_site_fract_x
_atom_site_fract_y
_atom_site_fract_z
_atom_site_U_iso_or_equiv
_atom_site_adp_type
_atom_site_occupancy
_atom_site_symmetry_multiplicity
_atom_site_calc_flag
_atom_site_refinement_flags
K K 0.21456(4) 0.0000 0.0000 0.01331(9) Uani 1 2 d S
Zn1 Zn 0.14314(2) 0.38609(4) 0.2500 0.00968(6) Uani 1 2 d S
Zn2 Zn 0.0000 0.65236(4) 0.10852(2) 0.01013(6) Uani 1 2 d S
Zn3 Zn 0.0000 0.00784(5) 0.2500 0.01072(8) Uani 1 4 d S
As1 As 0.341532(17) 0.25779(3) 0.2500 0.00756(6) Uani 1 2 d S
As2 As 0.0000 0.27484(3) 0.097688(17) 0.00759(6) Uani 1 2 d S

loop_
_atom_site_aniso_label
_atom_site_aniso_U_11
_atom_site_aniso_U_22
_atom_site_aniso_U_33
_atom_site_aniso_U_23
_atom_site_aniso_U_13
_atom_site_aniso_U_12
K 0.01352(19) 0.01344(18) 0.01297(19) 0.00170(15) 0.000 0.000
Zn1 0.00730(11) 0.01177(11) 0.00998(11) 0.000 0.000 0.00028(8)
Zn2 0.01094(11) 0.01225(11) 0.00719(11) 0.00008(8) 0.000 0.000
Zn3 0.01110(15) 0.00804(14) 0.01303(16) 0.000 0.000 0.000
As1 0.00620(9) 0.00777(9) 0.00869(10) 0.000 0.000 0.00049(6)
As2 0.00910(10) 0.00789(9) 0.00579(9) -0.00006(6) 0.000 0.000

loop_
_atom_type_symbol
_atom_type_description
_atom_type_scat_dispersion_real
_atom_type_scat_dispersion_imag
_atom_type_scat_source
K K 0.2009 0.2494 'International Tables Vol C Tables 4.2.6.8 and 6.1.1.4'
Zn Zn 0.2839 1.4301 'International Tables Vol C Tables 4.2.6.8 and 6.1.1.4'
As As 0.0499 2.0058 'International Tables Vol C Tables 4.2.6.8 and 6.1.1.4'

loop_
_geom_angle_atom_site_label_1
_geom_angle_atom_site_label_2
_geom_angle_atom_site_label_3
_geom_angle
_geom_angle_site_symmetry_1
_geom_angle_site_symmetry_3
As2 K As2 84.240(12) 9 .
As2 K As1 81.940(8) 9 13
As2 K As1 81.938(8) . 13
As2 K As1 81.938(8) 9 7_545
As2 K As1 81.940(8) . 7_545
As1 K As1 158.205(17) 13 7_545
As2 K Zn1 120.500(7) 9 7_545
As2 K Zn1 101.729(6) . 7_545
As1 K Zn1 157.400(13) 13 7_545
As1 K Zn1 42.094(5) 7_545 7_545
As2 K Zn1 101.729(6) 9 13
As2 K Zn1 120.499(7) . 13
As1 K Zn1 42.094(5) 13 13
As1 K Zn1 157.400(13) 7_545 13
Zn1 K Zn1 122.741(16) 7_545 13
As2 K K 137.019(17) 9 13
As2 K K 66.723(10) . 13
As1 K K 63.821(4) 13 13
As1 K K 121.798(3) 7_545 13
Zn1 K K 96.821(11) 7_545 13
Zn1 K K 70.361(8) 13 13
As2 K K 66.723(10) 9 13_545
As2 K K 137.019(17) . 13_545
As1 K K 121.798(3) 13 13_545
As1 K K 63.821(4) 7_545 13_545
Zn1 K K 70.361(8) 7_545 13_545
Zn1 K K 96.821(11) 13 13_545
K K K 153.79(3) 13 13_545
As2 K Zn2 161.256(8) 9 5_545
As2 K Zn2 112.274(6) . 5_545
As1 K Zn2 108.294(9) 13 5_545
As1 K Zn2 91.380(8) 7_545 5_545
Zn1 K Zn2 49.500(7) 7_545 5_545
Zn1 K Zn2 78.046(10) 13 5_545
K K Zn2 60.948(12) 13 5_545
K K Zn2 94.601(16) 13_545 5_545
As2 K Zn2 112.274(6) 9 13
As2 K Zn2 161.256(8) . 13
As1 K Zn2 91.380(8) 13 13
As1 K Zn2 108.294(9) 7_545 13
Zn1 K Zn2 78.046(10) 7_545 13
Zn1 K Zn2 49.500(7) 13 13
K K Zn2 94.601(16) 13 13
K K Zn2 60.948(12) 13_545 13
Zn2 K Zn2 53.279(10) 5_545 13
As2 K Zn2 40.270(6) 9 1_545
As2 K Zn2 76.698(10) . 1_545
As1 K Zn2 119.330(12) 13 1_545
As1 K Zn2 42.016(5) 7_545 1_545
Zn1 K Zn2 83.028(6) 7_545 1_545
Zn1 K Zn2 139.719(7) 13 1_545
K K Zn2 142.651(16) 13 1_545
K K Zn2 60.571(10) 13_545 1_545
Zn2 K Zn2 132.372(8) 5_545 1_545
Zn2 K Zn2 121.519(4) 13 1_545
As2 K Zn2 76.698(10) 9 9_565
As2 K Zn2 40.270(6) . 9_565
As1 K Zn2 42.016(5) 13 9_565
As1 K Zn2 119.330(12) 7_545 9_565
Zn1 K Zn2 139.719(7) 7_545 9_565
Zn1 K Zn2 83.028(6) 13 9_565
K K Zn2 60.571(9) 13 9_565
K K Zn2 142.651(16) 13_545 9_565
Zn2 K Zn2 121.519(4) 5_545 9_565
Zn2 K Zn2 132.372(8) 13 9_565
Zn2 K Zn2 95.954(12) 1_545 9_565
As1 Zn1 As2 119.473(8) . .
As1 Zn1 As2 119.473(8) . 10_556
As2 Zn1 As2 88.064(11) . 10_556
As1 Zn1 As1 107.615(10) . 7
As2 Zn1 As1 110.533(9) . 7
As2 Zn1 As1 110.533(9) 10_556 7
As1 Zn1 Zn2 138.076(7) . 10_556
As2 Zn1 Zn2 102.422(9) . 10_556
As2 Zn1 Zn2 56.724(7) 10_556 10_556
As1 Zn1 Zn2 54.019(7) 7 10_556
As1 Zn1 Zn2 138.076(7) . .
As2 Zn1 Zn2 56.724(7) . .
As2 Zn1 Zn2 102.422(9) 10_556 .
As1 Zn1 Zn2 54.019(7) 7 .
Zn2 Zn1 Zn2 66.657(10) 10_556 .
As1 Zn1 Zn3 100.373(10) . .
As2 Zn1 Zn3 52.826(7) . .
As2 Zn1 Zn3 52.826(7) 10_556 .
As1 Zn1 Zn3 152.012(11) 7 .
Zn2 Zn1 Zn3 103.887(8) 10_556 .
Zn2 Zn1 Zn3 103.887(8) . .
As1 Zn1 K 68.882(8) . 6
As2 Zn1 K 166.236(10) . 6
As2 Zn1 K 78.176(8) 10_556 6
As1 Zn1 K 74.611(5) 7 6
Zn2 Zn1 K 69.747(8) 10_556 6
Zn2 Zn1 K 125.705(9) . 6
Zn3 Zn1 K 116.825(5) . 6
As1 Zn1 K 68.882(8) . 13
As2 Zn1 K 78.176(8) . 13
As2 Zn1 K 166.236(10) 10_556 13
As1 Zn1 K 74.611(5) 7 13
Zn2 Zn1 K 125.705(9) 10_556 13
Zn2 Zn1 K 69.747(8) . 13
Zn3 Zn1 K 116.825(5) . 13
K Zn1 K 115.580(14) 6 13
As1 Zn1 K 64.268(8) . .
As2 Zn1 K 55.207(8) . .
As2 Zn1 K 115.049(10) 10_556 .
As1 Zn1 K 130.815(4) 7 .
Zn2 Zn1 K 157.550(9) 10_556 .
Zn2 Zn1 K 97.959(7) . .
Zn3 Zn1 K 62.562(6) . .
K Zn1 K 131.591(7) 6 .
K Zn1 K 56.894(4) 13 .
As1 Zn1 K 64.268(8) . 10_556
As2 Zn1 K 115.049(10) . 10_556
As2 Zn1 K 55.207(8) 10_556 10_556
As1 Zn1 K 130.815(4) 7 10_556
Zn2 Zn1 K 97.959(7) 10_556 10_556
Zn2 Zn1 K 157.550(9) . 10_556
Zn3 Zn1 K 62.562(6) . 10_556
K Zn1 K 56.894(5) 6 10_556
K Zn1 K 131.591(7) 13 10_556
K Zn1 K 91.294(7) . 10_556
As2 Zn2 As1 124.400(8) 9_565 7
As2 Zn2 As1 124.400(8) 9_565 5_455
As1 Zn2 As1 90.890(11) 7 5_455
As2 Zn2 As2 99.361(10) 9_565 .
As1 Zn2 As2 108.576(9) 7 .
As1 Zn2 As2 108.576(9) 5_455 .
As2 Zn2 Zn1 131.934(8) 9_565 3
As1 Zn2 Zn1 102.915(9) 7 3
As1 Zn2 Zn1 55.623(7) 5_455 3
As2 Zn2 Zn1 53.156(7) . 3
As2 Zn2 Zn1 131.934(8) 9_565 .
As1 Zn2 Zn1 55.623(7) 7 .
As1 Zn2 Zn1 102.915(9) 5_455 .
As2 Zn2 Zn1 53.156(7) . .
Zn1 Zn2 Zn1 67.149(10) 3 .
As2 Zn2 Zn3 111.237(11) 9_565 1_565
As1 Zn2 Zn3 53.674(6) 7 1_565
As1 Zn2 Zn3 53.674(6) 5_455 1_565
As2 Zn2 Zn3 149.403(11) . 1_565
Zn1 Zn2 Zn3 102.810(8) 3 1_565
Zn1 Zn2 Zn3 102.810(8) . 1_565
As2 Zn2 K 74.142(5) 9_565 5_455
As1 Zn2 K 159.917(8) 7 5_455
As1 Zn2 K 70.447(6) 5_455 5_455
As2 Zn2 K 72.163(5) . 5_455
Zn1 Zn2 K 60.753(4) 3 5_455
Zn1 Zn2 K 120.004(9) . 5_455
Zn3 Zn2 K 115.488(5) 1_565 5_455
As2 Zn2 K 74.142(5) 9_565 13
As1 Zn2 K 70.447(6) 7 13
As1 Zn2 K 159.917(8) 5_455 13
As2 Zn2 K 72.163(5) . 13
Zn1 Zn2 K 120.004(9) 3 13
Zn1 Zn2 K 60.753(4) . 13
Zn3 Zn2 K 115.488(5) 1_565 13
K Zn2 K 126.721(10) 5_455 13
As2 Zn2 K 61.908(6) 9_565 1_565
As1 Zn2 K 63.256(6) 7 1_565
As1 Zn2 K 120.267(10) 5_455 1_565
As2 Zn2 K 130.054(7) . 1_565
Zn1 Zn2 K 166.114(8) 3 1_565
Zn1 Zn2 K 103.318(8) . 1_565
Zn3 Zn2 K 68.593(6) 1_565 1_565
K Zn2 K 132.372(8) 5_455 1_565
K Zn2 K 58.481(4) 13 1_565
As2 Zn2 K 61.908(6) 9_565 9_565
As1 Zn2 K 120.267(10) 7 9_565
As1 Zn2 K 63.256(6) 5_455 9_565
As2 Zn2 K 130.054(7) . 9_565
Zn1 Zn2 K 103.318(8) 3 9_565
Zn1 Zn2 K 166.114(8) . 9_565
Zn3 Zn2 K 68.593(6) 1_565 9_565
K Zn2 K 58.481(4) 5_455 9_565
K Zn2 K 132.372(8) 13 9_565
K Zn2 K 84.046(12) 1_565 9_565
As1 Zn3 As1 92.298(15) 5_445 7_545
As1 Zn3 As2 120.287(4) 5_445 10_556
As1 Zn3 As2 120.287(4) 7_545 10_556
As1 Zn3 As2 120.287(4) 5_445 .
As1 Zn3 As2 120.287(4) 7_545 .
As2 Zn3 As2 86.567(14) 10_556 .
As1 Zn3 Zn2 54.621(7) 5_445 1_545
As1 Zn3 Zn2 54.621(7) 7_545 1_545
As2 Zn3 Zn2 170.025(11) 10_556 1_545
As2 Zn3 Zn2 103.408(7) . 1_545
As1 Zn3 Zn2 54.621(7) 5_445 10_546
As1 Zn3 Zn2 54.621(7) 7_545 10_546
As2 Zn3 Zn2 103.408(7) 10_556 10_546
As2 Zn3 Zn2 170.025(11) . 10_546
Zn2 Zn3 Zn2 66.617(12) 1_545 10_546
As1 Zn3 Zn1 165.714(11) 5_445 .
As1 Zn3 Zn1 101.988(7) 7_545 .
As2 Zn3 Zn1 51.810(7) 10_556 .
As2 Zn3 Zn1 51.810(7) . .
Zn2 Zn3 Zn1 135.218(4) 1_545 .
Zn2 Zn3 Zn1 135.218(4) 10_546 .
As1 Zn3 Zn1 101.988(7) 5_445 3
As1 Zn3 Zn1 165.714(11) 7_545 3
As2 Zn3 Zn1 51.810(7) 10_556 3
As2 Zn3 Zn1 51.810(7) . 3
Zn2 Zn3 Zn1 135.218(5) 1_545 3
Zn2 Zn3 Zn1 135.218(5) 10_546 3
Zn1 Zn3 Zn1 63.727(11) . 3
As1 Zn3 K 61.430(4) 5_445 9
As1 Zn3 K 117.273(8) 7_545 9
As2 Zn3 K 122.131(9) 10_556 9
As2 Zn3 K 59.281(5) . 9
Zn2 Zn3 K 64.555(5) 1_545 9
Zn2 Zn3 K 113.923(8) 10_546 9
Zn1 Zn3 K 110.795(8) . 9
Zn1 Zn3 K 70.702(5) 3 9
As1 Zn3 K 117.273(8) 5_445 10_556
As1 Zn3 K 61.430(4) 7_545 10_556
As2 Zn3 K 59.281(5) 10_556 10_556
As2 Zn3 K 122.131(9) . 10_556
Zn2 Zn3 K 113.923(9) 1_545 10_556
Zn2 Zn3 K 64.555(5) 10_546 10_556
Zn1 Zn3 K 70.702(5) . 10_556
Zn1 Zn3 K 110.795(8) 3 10_556
K Zn3 K 178.345(10) 9 10_556
As1 Zn3 K 61.430(4) 5_445 2
As1 Zn3 K 117.273(8) 7_545 2
As2 Zn3 K 59.281(5) 10_556 2
As2 Zn3 K 122.131(9) . 2
Zn2 Zn3 K 113.923(8) 1_545 2
Zn2 Zn3 K 64.555(5) 10_546 2
Zn1 Zn3 K 110.795(8) . 2
Zn1 Zn3 K 70.702(5) 3 2
K Zn3 K 99.000(11) 9 2
K Zn3 K 80.975(11) 10_556 2
As1 Zn3 K 117.273(8) 5_445 .
As1 Zn3 K 61.430(4) 7_545 .
As2 Zn3 K 122.131(9) 10_556 .
As2 Zn3 K 59.281(5) . .
Zn2 Zn3 K 64.555(5) 1_545 .
Zn2 Zn3 K 113.923(8) 10_546 .
Zn1 Zn3 K 70.702(5) . .
Zn1 Zn3 K 110.795(8) 3 .
K Zn3 K 80.976(11) 9 .
K Zn3 K 99.000(11) 10_556 .
K Zn3 K 178.345(10) 2 .
Zn1 As1 Zn3 114.659(11) . 5
Zn1 As1 Zn2 140.244(5) . 14_546
Zn3 As1 Zn2 71.705(8) 5 14_546
Zn1 As1 Zn2 140.244(5) . 5_545
Zn3 As1 Zn2 71.705(8) 5 5_545
Zn2 As1 Zn2 79.505(11) 14_546 5_545
Zn1 As1 Zn1 115.366(10) . 7_545
Zn3 As1 Zn1 129.975(11) 5 7_545
Zn2 As1 Zn1 70.358(8) 14_546 7_545
Zn2 As1 Zn1 70.358(8) 5_545 7_545
Zn1 As1 K 69.024(8) . 6
Zn3 As1 K 77.996(8) 5 6
Zn2 As1 K 74.728(8) 14_546 6
Zn2 As1 K 145.059(11) 5_545 6
Zn1 As1 K 120.573(3) 7_545 6
Zn1 As1 K 69.023(8) . 13
Zn3 As1 K 77.996(8) 5 13
Zn2 As1 K 145.059(11) 14_546 13
Zn2 As1 K 74.728(8) 5_545 13
Zn1 As1 K 120.573(3) 7_545 13
K As1 K 115.753(8) 6 13
Zn1 As1 K 79.155(8) . .
Zn3 As1 K 128.418(5) 5 .
Zn2 As1 K 129.693(10) 14_546 .
Zn2 As1 K 69.000(8) 5_545 .
Zn1 As1 K 62.666(5) 7_545 .
K As1 K 145.869(6) 6 .
K As1 K 60.481(4) 13 .
Zn1 As1 K 79.155(8) . 10_556
Zn3 As1 K 128.418(5) 5 10_556
Zn2 As1 K 69.000(8) 14_546 10_556
Zn2 As1 K 129.693(10) 5_545 10_556
Zn1 As1 K 62.666(5) 7_545 10_556
K As1 K 60.481(4) 6 10_556
K As1 K 145.869(6) 13 10_556
K As1 K 102.444(9) . 10_556
Zn2 As2 Zn1 127.979(8) 9_565 .
Zn2 As2 Zn1 127.979(8) 9_565 3
Zn1 As2 Zn1 81.062(11) . 3
Zn2 As2 Zn3 145.355(12) 9_565 .
Zn1 As2 Zn3 75.364(8) . .
Zn1 As2 Zn3 75.364(8) 3 .
Zn2 As2 Zn2 80.639(10) 9_565 .
Zn1 As2 Zn2 70.120(8) . .
Zn1 As2 Zn2 70.120(8) 3 .
Zn3 As2 Zn2 134.006(11) . .
Zn2 As2 K 77.821(6) 9_565 9
Zn1 As2 K 153.617(9) . 9
Zn1 As2 K 86.089(8) 3 9
Zn3 As2 K 79.142(6) . 9
Zn2 As2 K 126.431(6) . 9
Zn2 As2 K 77.821(6) 9_565 .
Zn1 As2 K 86.089(8) . .
Zn1 As2 K 153.617(9) 3 .
Zn3 As2 K 79.142(6) . .
Zn2 As2 K 126.431(6) . .
K As2 K 95.760(12) 9 .
Zn2 As2 K 67.907(5) 9_565 13
Zn1 As2 K 61.261(5) . 13
Zn1 As2 K 129.659(9) 3 13
Zn3 As2 K 120.270(5) . 13
Zn2 As2 K 66.483(4) . 13
K As2 K 141.012(7) 9 13
K As2 K 60.002(4) . 13
Zn2 As2 K 67.907(5) 9_565 5_455
Zn1 As2 K 129.659(9) . 5_455
Zn1 As2 K 61.261(5) 3 5_455
Zn3 As2 K 120.270(5) . 5_455
Zn2 As2 K 66.483(5) . 5_455
K As2 K 60.002(4) 9 5_455
K As2 K 141.012(7) . 5_455
K As2 K 118.855(9) 13 5_455

loop_
_geom_bond_atom_site_label_1
_geom_bond_atom_site_label_2
_geom_bond_distance
_geom_bond_site_symmetry_2
K As2 3.3485(4) 9
K As2 3.3485(4) .
K As1 3.43462(18) 13
K As1 3.43462(18) 7_545
K Zn1 3.4379(3) 7_545
K Zn1 3.4379(3) 13
K K 3.6181(3) 13
K K 3.6181(3) 13_545
K Zn2 3.6966(5) 5_545
K Zn2 3.6966(5) 13
K Zn2 3.7102(4) 1_545
K Zn2 3.7102(4) 9_565
Zn1 As1 2.4682(3) .
Zn1 As2 2.5497(2) .
Zn1 As2 2.5497(2) 10_556
Zn1 As1 2.6256(3) 7
Zn1 Zn2 2.9961(3) 10_556
Zn1 Zn2 2.9961(3) .
Zn1 Zn3 3.1387(4) .
Zn1 K 3.4379(3) 6
Zn1 K 3.4379(3) 13
Zn1 K 4.0680(2) 10_556
Zn2 As2 2.4535(3) 9_565
Zn2 As1 2.5743(2) 7
Zn2 As1 2.5743(2) 5_455
Zn2 As2 2.6636(3) .
Zn2 Zn1 2.9961(3) 3
Zn2 Zn3 2.9977(4) 1_565
Zn2 K 3.6966(5) 5_455
Zn2 K 3.6966(5) 13
Zn2 K 3.7102(4) 1_565
Zn2 K 3.7102(4) 9_565
Zn3 As1 2.5437(3) 5_445
Zn3 As1 2.5437(3) 7_545
Zn3 As2 2.5848(3) 10_556
Zn3 As2 2.5848(3) .
Zn3 Zn2 2.9977(4) 1_545
Zn3 Zn2 2.9977(4) 10_546
Zn3 Zn1 3.1387(4) 3
Zn3 K 3.8253(3) 9
Zn3 K 3.8253(3) 10_556
Zn3 K 3.8253(3) 2
As1 Zn3 2.5437(3) 5
As1 Zn2 2.5743(2) 14_546
As1 Zn2 2.5743(2) 5_545
As1 Zn1 2.6256(3) 7_545
As1 K 3.43462(18) 6
As1 K 3.43462(18) 13
As1 K 3.7312(2) 10_556
As2 Zn2 2.4535(3) 9_565
As2 Zn1 2.5497(2) 3
As2 K 3.3485(4) 9
As2 K 3.8377(4) 13
As2 K 3.8377(4) 5_455
